data_2213255
loop_
_publ_author_name
'\,Serb, Mihaela-Diana'
'Calmuschi-Cula, Beatrice'
'Dumitru, Florina'
'Englert, Ulli'
'Guran, Cornelia'

_publ_section_title
;<i>catena</i>-Poly[[[bis(acetonitrile)(1,10-phenanthroline-\k^2^<i>N</i>,<i>N</i>')copper(II)]-\m-perchlorato-\k^2^<i>O</i>:<i>O</i>']
 perchlorate]
;
_journal_coeditor_code CS2035
_journal_issue 5
_journal_name_full 'Acta Crystallographica Section E'
_journal_page_first m1484
_journal_page_last m1486
_journal_paper_doi 10.1107/S1600536807019733
_journal_volume 63
_journal_year 2007
_chemical_formula_iupac '[Cu (Cl O4) (C12 H8 N2) (C2 H3 N)2] Cl O4'
_chemical_formula_moiety 'C16 H14 Cl Cu N4 O4, Cl O4'
_chemical_formula_sum 'C16 H14 Cl2 Cu N4 O8'
_chemical_formula_weight 524.75
_chemical_name_systematic
;
<i>catena</i>-Poly[[[bis(acetonitrile)(1,10-phenanthroline-
\k^2^N,N')copper(II)]-\m-perchlorato-\k^2^O:<i>O</i>'] perchlorate]
;
_space_group_IT_number 4
_symmetry_cell_setting monoclinic
_symmetry_space_group_name_Hall 'P 2yb'
_symmetry_space_group_name_H-M 'P 1 21 1'
_atom_sites_solution_hydrogens geom
_atom_sites_solution_primary direct
_atom_sites_solution_secondary difmap
_audit_creation_method SHELXL-97
_cell_angle_alpha 90.00
_cell_angle_beta 90.018(3)
_cell_angle_gamma 90.00
_cell_formula_units_Z 2
_cell_length_a 11.578(3)
_cell_length_b 6.943(2)
_cell_length_c 12.542(4)
_cell_measurement_reflns_used 8096
_cell_measurement_temperature 130(2)
_cell_measurement_theta_max 28.30
_cell_measurement_theta_min 1.62
_cell_volume 1008.2(5)
_computing_cell_refinement 'SAINT-Plus (Bruker, 1999)'
_computing_data_collection 'SMART (Bruker, 2001)'
_computing_data_reduction SAINT-Plus
_computing_molecular_graphics 'PLATON (Spek, 2003)'
_computing_publication_material SHELXL97
_computing_structure_refinement 'SHELXL97 (Sheldrick, 1997)'
_computing_structure_solution 'SHELXS97 (Sheldrick, 1997)'
_diffrn_ambient_temperature 130(2)
_diffrn_measured_fraction_theta_full .992
_diffrn_measured_fraction_theta_max .970
_diffrn_measurement_device_type 'Bruker SMART APEX CCD'
_diffrn_measurement_method \w
_diffrn_radiation_monochromator graphite
_diffrn_radiation_source 'fine-focus sealed tube'
_diffrn_radiation_type MoK\a
_diffrn_radiation_wavelength 0.71073
_diffrn_reflns_av_R_equivalents 0.0509
_diffrn_reflns_av_sigmaI/netI 0.0532
_diffrn_reflns_limit_h_max 15
_diffrn_reflns_limit_h_min -11
_diffrn_reflns_limit_k_max 8
_diffrn_reflns_limit_k_min -9
_diffrn_reflns_limit_l_max 16
_diffrn_reflns_limit_l_min -16
_diffrn_reflns_number 6720
_diffrn_reflns_theta_full 27.00
_diffrn_reflns_theta_max 28.30
_diffrn_reflns_theta_min 1.62
_diffrn_standards_decay_% 0
_exptl_absorpt_coefficient_mu 1.402
_exptl_absorpt_correction_T_max 0.6704
_exptl_absorpt_correction_T_min 0.6250
_exptl_absorpt_correction_type multi-scan
_exptl_absorpt_process_details '(SADABS; Sheldrick, 1996)'
_exptl_crystal_colour 'light blue'
_exptl_crystal_density_diffrn 1.729
_exptl_crystal_density_method 'not measured'
_exptl_crystal_description fragment
_exptl_crystal_F_000 530
_exptl_crystal_size_max 0.37
_exptl_crystal_size_mid 0.35
_exptl_crystal_size_min 0.31
_refine_diff_density_max .761
_refine_diff_density_min -.619
_refine_ls_abs_structure_details 'Flack (1983)'
_refine_ls_abs_structure_Flack 0.39(2)
_refine_ls_extinction_method none
_refine_ls_goodness_of_fit_ref 1.013
_refine_ls_hydrogen_treatment constr
_refine_ls_matrix_type full
_refine_ls_number_parameters 285
_refine_ls_number_reflns 4444
_refine_ls_number_restraints 1
_refine_ls_restrained_S_all 1.013
_refine_ls_R_factor_all 0.0314
_refine_ls_R_factor_gt 0.0311
_refine_ls_shift/su_max 0.000
_refine_ls_shift/su_mean 0.000
_refine_ls_structure_factor_coef Fsqd
_refine_ls_weighting_details 'calc w=1/[\s^2^(Fo^2^)+(0.0511P)^2^] where P=(Fo^2^+2Fc^2^)/3'
_refine_ls_weighting_scheme calc
_refine_ls_wR_factor_gt 0.0729
_refine_ls_wR_factor_ref 0.0730
_reflns_number_gt 4195
_reflns_number_total 4255
_reflns_threshold_expression I>2\s(I)
_cod_data_source_file cs2035.cif
_cod_data_source_block I
_cod_depositor_comments
;
The following automatic conversions were performed:
'_symmetry_cell_setting' value 'Monoclinic' changed to 'monoclinic'
according to '/home/saulius/struct/CIF-dictionaries/cif_core.dic'
dictionary named 'cif_core.dic' version 2.4.1 from 2010-06-29.

Automatic conversion script
Id: cif_fix_enum 1527 2010-12-29 10:47:43Z saulius 

The following automatic conversions were performed:

'_symmetry_cell_setting' value 'Monoclinic' changed to 'monoclinic'
according to /home/saulius/struct/CIF-dictionaries/cif_core.dic
dictionary named 'cif_core.dic' version 2.4.1 from 2010-06-29.

Automatic conversion script
Id: cif_fix_values 1715 2011-07-08 13:25:40Z adriana 
;
_cod_original_sg_symbol_H-M 'P 21'
_cod_database_code 2213255
_cod_database_fobs_code 2213255

loop_
_symmetry_equiv_pos_as_xyz
'x, y, z'
'-x, y+1/2, -z'

loop_
_atom_site_type_symbol
_atom_site_label
_atom_site_fract_x
_atom_site_fract_y
_atom_site_fract_z
_atom_site_U_iso_or_equiv
_atom_site_adp_type
_atom_site_calc_flag
_atom_site_refinement_flags
_atom_site_occupancy
Cu Cu1 0.77228(3) 0.46932(6) 0.28035(3) 0.01514(9) Uani d . 1
Cl Cl1 0.73197(7) 0.97776(16) 0.23489(5) 0.01578(14) Uani d . 1
O O1 0.7563(3) 0.8176(4) 0.3057(2) 0.0276(7) Uani d . 1
O O3 0.7433(2) 0.9184(4) 0.12494(19) 0.0246(6) Uani d . 1
O O2 0.8158(2) 1.1291(4) 0.2568(2) 0.0219(6) Uani d . 1
O O4 0.6169(2) 1.0494(4) 0.2546(2) 0.0242(6) Uani d . 1
N N3 0.6574(3) 0.4364(5) 0.3962(2) 0.0190(7) Uani d . 1
N N4 0.8924(2) 0.4680(7) 0.3946(2) 0.0205(6) Uani d . 1
N N2 0.8834(3) 0.5048(5) 0.1587(2) 0.0155(7) Uani d . 1
N N1 0.6557(2) 0.4773(6) 0.1640(2) 0.0154(6) Uani d . 1
C C15 0.9381(3) 0.4555(7) 0.4745(3) 0.0184(7) Uani d . 1
C C16 0.9967(4) 0.4458(9) 0.5768(3) 0.0268(10) Uani d . 1
H H16A 1.0744 0.3929 0.5667 0.040 Uiso calc R 1
H H16B 0.9530 0.3625 0.6252 0.040 Uiso calc R 1
H H16C 1.0023 0.5754 0.6073 0.040 Uiso calc R 1
C C13 0.6087(4) 0.4208(7) 0.4727(3) 0.0263(10) Uani d . 1
C C14 0.5447(5) 0.4026(9) 0.5751(4) 0.0408(14) Uani d . 1
H H14A 0.5572 0.5183 0.6182 0.061 Uiso calc R 1
H H14B 0.5726 0.2894 0.6140 0.061 Uiso calc R 1
H H14C 0.4620 0.3879 0.5604 0.061 Uiso calc R 1
C C2 0.8274(3) 0.5133(5) 0.0638(3) 0.0161(8) Uani d . 1
C C6 0.8856(4) 0.5366(6) -0.0346(3) 0.0217(8) Uani d . 1
C C9 0.6407(4) 0.5103(6) -0.0294(3) 0.0242(10) Uani d . 1
C C4 1.0622(4) 0.5420(7) 0.0669(4) 0.0271(9) Uani d . 1
H H4 1.1440 0.5505 0.0707 0.032 Uiso calc R 1
C C1 0.7049(3) 0.4960(6) 0.0666(3) 0.0171(8) Uani d . 1
C C3 0.9977(3) 0.5192(6) 0.1603(3) 0.0210(9) Uani d . 1
H H3 1.0369 0.5139 0.2268 0.025 Uiso calc R 1
C C5 1.0080(4) 0.5522(7) -0.0299(3) 0.0266(10) Uani d . 1
H H5 1.0516 0.5695 -0.0934 0.032 Uiso calc R 1
C C12 0.5408(3) 0.4672(8) 0.1713(3) 0.0209(7) Uani d . 1
H H12 0.5062 0.4518 0.2394 0.025 Uiso calc R 1
C C11 0.4699(3) 0.4788(10) 0.0805(3) 0.0282(8) Uani d . 1
H H11 0.3883 0.4732 0.0875 0.034 Uiso calc R 1
C C7 0.8186(4) 0.5519(7) -0.1291(3) 0.0313(10) Uani d . 1
H H7 0.8562 0.5744 -0.1953 0.038 Uiso calc R 1
C C8 0.7022(4) 0.5350(7) -0.1266(3) 0.0320(11) Uani d . 1
H H8 0.6603 0.5397 -0.1917 0.038 Uiso calc R 1
C C10 0.5195(4) 0.4984(7) -0.0182(3) 0.0266(11) Uani d . 1
H H10 0.4718 0.5039 -0.0798 0.032 Uiso calc R 1
Cl Cl2 0.25589(7) 0.44708(18) 0.36263(7) 0.02623(19) Uani d . 1
O O5 0.3674(3) 0.3691(8) 0.3817(4) 0.0767(18) Uani d . 1
O O6 0.2581(4) 0.5355(6) 0.2593(3) 0.0625(12) Uani d . 1
O O7 0.2284(6) 0.5863(7) 0.4418(4) 0.092(2) Uani d . 1
O O8 0.1703(3) 0.2997(6) 0.3659(3) 0.0505(10) Uani d . 1

loop_
_atom_site_aniso_label
_atom_site_aniso_U_11
_atom_site_aniso_U_22
_atom_site_aniso_U_33
_atom_site_aniso_U_12
_atom_site_aniso_U_13
_atom_site_aniso_U_23
Cu1 0.01348(15) 0.01747(18) 0.01447(14) -0.0004(3) -0.00207(14) 0.0010(2)
Cl1 0.0157(3) 0.0131(3) 0.0185(3) -0.0008(5) -0.0024(3) 0.0008(4)
O1 0.042(2) 0.0128(13) 0.0279(12) -0.0026(13) -0.0142(14) 0.0030(9)
O3 0.0252(14) 0.0238(15) 0.0247(11) -0.0007(10) -0.0005(11) -0.0040(9)
O2 0.0176(12) 0.0116(12) 0.0367(14) -0.0026(10) -0.0046(12) -0.0005(11)
O4 0.0162(13) 0.0298(14) 0.0267(14) 0.0003(10) 0.0013(10) 0.0009(12)
N3 0.0230(15) 0.0174(19) 0.0165(13) 0.0001(14) -0.0001(11) 0.0010(13)
N4 0.0183(13) 0.0204(16) 0.0228(13) -0.004(2) -0.0010(11) 0.002(2)
N2 0.0171(14) 0.0103(17) 0.0193(14) -0.0001(11) -0.0014(11) 0.0025(12)
N1 0.0161(12) 0.0120(14) 0.0181(12) 0.0024(17) -0.0016(9) -0.0003(17)
C15 0.0156(15) 0.0145(18) 0.0250(17) 0.0010(19) -0.0032(12) -0.005(2)
C16 0.0283(19) 0.029(3) 0.0228(16) 0.007(2) -0.0085(14) -0.005(2)
C13 0.029(2) 0.022(2) 0.028(2) 0.0043(16) -0.0066(17) -0.0006(15)
C14 0.036(3) 0.052(4) 0.034(2) 0.002(2) 0.016(2) 0.004(2)
C2 0.0216(18) 0.010(2) 0.0164(15) 0.0023(13) -0.0002(13) 0.0016(12)
C6 0.025(2) 0.0157(18) 0.0244(19) 0.0035(15) 0.0075(16) 0.0001(15)
C9 0.030(2) 0.020(2) 0.0224(18) 0.0007(16) -0.0071(14) -0.0012(15)
C4 0.017(2) 0.020(2) 0.044(2) 0.0017(15) 0.0079(17) 0.0054(18)
C1 0.0183(18) 0.013(2) 0.0199(15) 0.0000(15) -0.0009(11) -0.0003(14)
C3 0.0200(18) 0.017(2) 0.0259(18) 0.0012(13) -0.0007(14) 0.0000(14)
C5 0.035(3) 0.017(2) 0.027(2) 0.0074(18) 0.0129(18) 0.0054(16)
C12 0.0204(16) 0.0176(18) 0.0249(15) -0.005(2) -0.0013(12) 0.001(2)
C11 0.0166(17) 0.028(2) 0.0401(19) -0.001(3) -0.0098(14) 0.003(3)
C7 0.050(3) 0.027(2) 0.0167(18) 0.004(2) 0.0040(19) 0.0012(16)
C8 0.044(3) 0.033(2) 0.0189(18) 0.0044(18) -0.0117(17) 0.0023(16)
C10 0.028(2) 0.026(3) 0.0258(19) 0.0006(19) -0.0133(16) 0.0046(18)
Cl2 0.0171(4) 0.0312(5) 0.0303(3) -0.0029(5) -0.0017(3) -0.0016(4)
O5 0.0216(18) 0.119(5) 0.090(4) 0.015(2) 0.000(2) 0.051(3)
O6 0.041(2) 0.095(3) 0.0512(18) -0.004(2) -0.0016(17) 0.031(2)
O7 0.123(5) 0.061(3) 0.092(3) -0.050(3) 0.060(4) -0.044(3)
O8 0.048(2) 0.054(2) 0.049(2) -0.0260(18) 0.0132(18) -0.0143(19)

loop_
_atom_type_symbol
_atom_type_description
_atom_type_scat_dispersion_real
_atom_type_scat_dispersion_imag
_atom_type_scat_source
C C .0033 .0016 'International Tables Vol C Tables 4.2.6.8 and 6.1.1.4'
H H .0000 .0000 'International Tables Vol C Tables 4.2.6.8 and 6.1.1.4'
Cl Cl .1484 .1585 'International Tables Vol C Tables 4.2.6.8 and 6.1.1.4'
Cu Cu .3201 1.2651 'International Tables Vol C Tables 4.2.6.8 and 6.1.1.4'
N N .0061 .0033 'International Tables Vol C Tables 4.2.6.8 and 6.1.1.4'
O O .0106 .0060 'International Tables Vol C Tables 4.2.6.8 and 6.1.1.4'

loop_
_geom_angle_atom_site_label_1
_geom_angle_atom_site_label_2
_geom_angle_atom_site_label_3
_geom_angle_site_symmetry_3
_geom_angle
_geom_angle_publ_flag
N1 Cu1 N3 . 94.89(11) yes
N1 Cu1 N4 . 178.08(17) yes
N3 Cu1 N4 . 86.62(11) yes
N1 Cu1 N2 . 82.77(11) yes
N3 Cu1 N2 . 177.63(13) yes
N4 Cu1 N2 . 95.71(12) yes
N1 Cu1 O2 1_545 94.51(13) yes
N3 Cu1 O2 1_545 96.65(13) yes
N4 Cu1 O2 1_545 86.47(14) yes
N2 Cu1 O2 1_545 83.93(12) yes
O3 Cl1 O4 . 110.20(16) ?
O3 Cl1 O1 . 110.40(17) ?
O4 Cl1 O1 . 109.78(18) ?
O3 Cl1 O2 . 108.98(17) ?
O4 Cl1 O2 . 109.51(19) ?
O1 Cl1 O2 . 107.93(16) ?
Cl1 O2 Cu1 1_565 125.81(16) ?
C13 N3 Cu1 . 168.0(3) ?
C15 N4 Cu1 . 163.2(3) ?
C3 N2 C2 . 119.0(3) ?
C3 N2 Cu1 . 129.5(3) ?
C2 N2 Cu1 . 111.5(2) ?
C12 N1 C1 . 119.1(3) ?
C12 N1 Cu1 . 128.6(2) ?
C1 N1 Cu1 . 112.3(2) ?
N4 C15 C16 . 178.3(5) ?
C15 C16 H16A . 109.5 ?
C15 C16 H16B . 109.5 ?
H16A C16 H16B . 109.5 ?
C15 C16 H16C . 109.5 ?
H16A C16 H16C . 109.5 ?
H16B C16 H16C . 109.5 ?
N3 C13 C14 . 179.2(5) ?
C13 C14 H14A . 109.5 ?
C13 C14 H14B . 109.5 ?
H14A C14 H14B . 109.5 ?
C13 C14 H14C . 109.5 ?
H14A C14 H14C . 109.5 ?
H14B C14 H14C . 109.5 ?
N2 C2 C6 . 122.9(4) ?
N2 C2 C1 . 116.7(3) ?
C6 C2 C1 . 120.4(4) ?
C2 C6 C5 . 116.6(4) ?
C2 C6 C7 . 118.5(4) ?
C5 C6 C7 . 124.9(4) ?
C10 C9 C1 . 115.5(4) ?
C10 C9 C8 . 126.2(4) ?
C1 C9 C8 . 118.3(4) ?
C5 C4 C3 . 120.3(4) ?
C5 C4 H4 . 119.9 ?
C3 C4 H4 . 119.9 ?
N1 C1 C2 . 116.8(3) ?
N1 C1 C9 . 123.5(3) ?
C2 C1 C9 . 119.6(4) ?
N2 C3 C4 . 121.9(4) ?
N2 C3 H3 . 119.0 ?
C4 C3 H3 . 119.0 ?
C4 C5 C6 . 119.3(4) ?
C4 C5 H5 . 120.4 ?
C6 C5 H5 . 120.4 ?
N1 C12 C11 . 121.5(3) ?
N1 C12 H12 . 119.2 ?
C11 C12 H12 . 119.2 ?
C10 C11 C12 . 119.5(3) ?
C10 C11 H11 . 120.3 ?
C12 C11 H11 . 120.3 ?
C8 C7 C6 . 121.2(4) ?
C8 C7 H7 . 119.4 ?
C6 C7 H7 . 119.4 ?
C7 C8 C9 . 121.9(4) ?
C7 C8 H8 . 119.0 ?
C9 C8 H8 . 119.0 ?
C11 C10 C9 . 120.8(3) ?
C11 C10 H10 . 119.6 ?
C9 C10 H10 . 119.6 ?
O5 Cl2 O8 . 110.7(3) ?
O5 Cl2 O6 . 107.4(3) ?
O8 Cl2 O6 . 110.2(2) ?
O5 Cl2 O7 . 110.2(4) ?
O8 Cl2 O7 . 108.2(3) ?
O6 Cl2 O7 . 110.1(3) ?

loop_
_geom_bond_atom_site_label_1
_geom_bond_atom_site_label_2
_geom_bond_site_symmetry_2
_geom_bond_distance
_geom_bond_publ_flag
Cu1 N1 . 1.989(3) yes
Cu1 N3 . 1.983(3) yes
Cu1 N4 . 1.997(3) yes
Cu1 N2 . 2.010(3) yes
Cu1 O2 1_545 2.433(3) yes
Cl1 O3 . 1.445(2) yes
Cl1 O4 . 1.443(3) yes
Cl1 O1 . 1.451(3) yes
Cl1 O2 . 1.457(3) yes
O2 Cu1 1_565 2.433(3) yes
N3 C13 . 1.118(5) ?
N4 C15 . 1.136(5) ?
N2 C3 . 1.328(5) ?
N2 C2 . 1.357(5) ?
N1 C12 . 1.335(4) ?
N1 C1 . 1.354(4) ?
C15 C16 . 1.452(5) ?
C16 H16A . 0.9800 ?
C16 H16B . 0.9800 ?
C16 H16C . 0.9800 ?
C13 C14 . 1.489(6) ?
C14 H14A . 0.9800 ?
C14 H14B . 0.9800 ?
C14 H14C . 0.9800 ?
C2 C6 . 1.414(5) ?
C2 C1 . 1.424(5) ?
C6 C5 . 1.423(7) ?
C6 C7 . 1.421(6) ?
C9 C10 . 1.412(6) ?
C9 C1 . 1.419(5) ?
C9 C8 . 1.422(6) ?
C4 C5 . 1.369(6) ?
C4 C3 . 1.398(6) ?
C4 H4 . 0.9500 ?
C3 H3 . 0.9500 ?
C5 H5 . 0.9500 ?
C12 C11 . 1.406(5) ?
C12 H12 . 0.9500 ?
C11 C10 . 1.372(6) ?
C11 H11 . 0.9500 ?
C7 C8 . 1.353(7) ?
C7 H7 . 0.9500 ?
C8 H8 . 0.9500 ?
C10 H10 . 0.9500 ?
Cl2 O5 . 1.420(4) yes
Cl2 O8 . 1.425(4) yes
Cl2 O6 . 1.435(3) yes
Cl2 O7 . 1.422(4) yes
